data_7007918
loop_
_publ_author_name
'Milios, Constantinos J.'
'Kyritsis, Panayotis'
'Raptopoulou, Catherine P.'
'Terzis, Aris'
'Vicente, Ramon'
'Escuer, Albert'
'Perlepes, Spyros P.'

_publ_section_title
;
 Di-2-pyridyl ketone oxime [(py)2CNOH] in manganese carboxylate
 chemistry: mononuclear, dinuclear and tetranuclear complexes, and
 partial transformation of (py)2CNOH to the gem-diolate(2-) derivative
 of di-2-pyridyl ketone leading to the formation of NO3-.
;
_journal_issue 3
_journal_name_full 'Dalton transactions (Cambridge, England : 2003)'
_journal_page_first 501
_journal_page_last 511
_journal_paper_doi 10.1039/b412355g
_journal_year 2005
_chemical_formula_sum 'C36 H20 F18 Mn2 N6 O10'
_chemical_formula_weight 1148.46
_chemical_name_systematic
;
?
;
_space_group_IT_number 14
_symmetry_cell_setting monoclinic
_symmetry_space_group_name_Hall '-P 2yn'
_symmetry_space_group_name_H-M 'P 1 21/n 1'
_atom_sites_solution_hydrogens geom
_atom_sites_solution_primary direct
_atom_sites_solution_secondary difmap
_audit_creation_method SHELXL-97
_cell_angle_alpha 90.00
_cell_angle_beta 94.56(1)
_cell_angle_gamma 90.00
_cell_formula_units_Z 2
_cell_length_a 11.317(4)
_cell_length_b 16.989(6)
_cell_length_c 11.679(4)
_cell_measurement_reflns_used 25
_cell_measurement_temperature 298
_cell_measurement_theta_max 11.6
_cell_measurement_theta_min 5.4
_cell_volume 2238.3(14)
_computing_structure_refinement 'SHELXL-97 (Sheldrick, 1997)'
_computing_structure_solution 'SHELXS-86 (Sheldrick, 1986)'
_diffrn_ambient_temperature 298
_diffrn_measured_fraction_theta_full 0.998
_diffrn_measured_fraction_theta_max 0.998
_diffrn_measurement_device_type 'Crystal Logic Dual Goniometer'
_diffrn_measurement_method \q/2\q
_diffrn_radiation_monochromator graphite
_diffrn_radiation_source 'fine-focus sealed tube'
_diffrn_radiation_type MoK\a
_diffrn_radiation_wavelength 0.71073
_diffrn_reflns_av_R_equivalents 0.0189
_diffrn_reflns_av_sigmaI/netI 0.0488
_diffrn_reflns_limit_h_max 13
_diffrn_reflns_limit_h_min -13
_diffrn_reflns_limit_k_max 20
_diffrn_reflns_limit_k_min 0
_diffrn_reflns_limit_l_max 0
_diffrn_reflns_limit_l_min -13
_diffrn_reflns_number 4142
_diffrn_reflns_theta_full 25.00
_diffrn_reflns_theta_max 25.00
_diffrn_reflns_theta_min 2.12
_diffrn_standards_decay_% -2.9
_diffrn_standards_interval_count 97
_diffrn_standards_number 3
_exptl_absorpt_coefficient_mu 0.700
_exptl_absorpt_correction_T_max 1.00
_exptl_absorpt_correction_T_min 0.91
_exptl_absorpt_correction_type 'psi-scan empirical'
_exptl_crystal_colour yellow
_exptl_crystal_density_diffrn 1.704
_exptl_crystal_density_meas 1.69
_exptl_crystal_density_method 'floating method'
_exptl_crystal_description parallelipiped
_exptl_crystal_F_000 1140
_exptl_crystal_size_max 0.50
_exptl_crystal_size_mid 0.30
_exptl_crystal_size_min 0.10
_refine_diff_density_max 0.565
_refine_diff_density_min -0.382
_refine_diff_density_rms 0.056
_refine_ls_extinction_coef 0.0029(6)
_refine_ls_extinction_expression Fc^*^=kFc[1+0.001xFc^2^\l^3^/sin(2\q)]^-1/4^
_refine_ls_extinction_method SHELXL
_refine_ls_goodness_of_fit_ref 1.036
_refine_ls_hydrogen_treatment mixed
_refine_ls_matrix_type full
_refine_ls_number_parameters 394
_refine_ls_number_reflns 3942
_refine_ls_number_restraints 0
_refine_ls_restrained_S_all 1.036
_refine_ls_R_factor_all 0.0745
_refine_ls_R_factor_gt 0.0539
_refine_ls_shift/su_max 0.007
_refine_ls_shift/su_mean 0.001
_refine_ls_structure_factor_coef Fsqd
_refine_ls_weighting_details 'calc w=1/[\s^2^(Fo^2^)+(0.0631P)^2^+2.2617P] where P=(Fo^2^+2Fc^2^)/3'
_refine_ls_weighting_scheme calc
_refine_ls_wR_factor_gt 0.1411
_refine_ls_wR_factor_ref 0.1563
_reflns_number_gt 2956
_reflns_number_total 3942
_reflns_threshold_expression >2sigma(I)
_cod_data_source_file b412355g.txt
_cod_data_source_block pekm487
_cod_original_cell_volume 2238(1)
_cod_original_sg_symbol_H-M P21/n
_cod_database_code 7007918

loop_
_symmetry_equiv_pos_as_xyz
'x, y, z'
'-x+1/2, y+1/2, -z+1/2'
'-x, -y, -z'
'x-1/2, -y-1/2, z-1/2'

loop_
_atom_site_label
_atom_site_type_symbol
_atom_site_fract_x
_atom_site_fract_y
_atom_site_fract_z
_atom_site_U_iso_or_equiv
_atom_site_adp_type
_atom_site_occupancy
_atom_site_symmetry_multiplicity
_atom_site_calc_flag
_atom_site_refinement_flags
_atom_site_disorder_assembly
_atom_site_disorder_group
Mn Mn 0.00709(5) 0.07932(3) 0.71075(5) 0.0575(2) Uani 1 1 d . . .
N1 N 0.1621(3) 0.07522(18) 0.6015(3) 0.0593(8) Uani 1 1 d . . .
N2 N -0.0616(3) 0.09192(17) 0.5209(3) 0.0543(8) Uani 1 1 d . . .
N3 N -0.0293(3) 0.05365(19) 0.2485(3) 0.0584(8) Uani 1 1 d . . .
O11 O 0.0127(3) 0.20784(17) 0.7013(2) 0.0738(8) Uani 1 1 d . . .
O12 O 0.1154(3) 0.10204(17) 0.8653(2) 0.0741(8) Uani 1 1 d . . .
O21 O -0.1569(3) 0.0796(2) 0.7818(3) 0.0859(9) Uani 1 1 d . . .
C1 C 0.2753(4) 0.0659(3) 0.6437(4) 0.0690(11) Uani 1 1 d . . .
C2 C 0.3688(4) 0.0701(3) 0.5774(5) 0.0835(14) Uani 1 1 d . . .
C3 C 0.3470(5) 0.0835(3) 0.4626(5) 0.0883(15) Uani 1 1 d . . .
C4 C 0.2301(4) 0.0929(3) 0.4165(4) 0.0755(12) Uani 1 1 d . . .
C5 C 0.1402(3) 0.0883(2) 0.4878(3) 0.0563(9) Uani 1 1 d . . .
C6 C 0.0139(3) 0.0969(2) 0.4458(3) 0.0543(9) Uani 1 1 d . . .
O1 O -0.1769(3) 0.10220(18) 0.4766(3) 0.0642(7) Uani 1 1 d . . .
C7 C -0.0193(3) 0.1146(2) 0.3228(3) 0.0581(9) Uani 1 1 d . . .
C8 C -0.0370(5) 0.1911(3) 0.2889(4) 0.0826(14) Uani 1 1 d . . .
C9 C -0.0654(6) 0.2073(3) 0.1740(5) 0.0950(17) Uani 1 1 d . . .
C10 C -0.0751(5) 0.1460(3) 0.0981(4) 0.0836(14) Uani 1 1 d . . .
C11 C -0.0583(4) 0.0717(3) 0.1377(4) 0.0724(12) Uani 1 1 d . . .
C21 C 0.0688(5) 0.3396(3) 0.7169(5) 0.0900(16) Uani 1 1 d . . .
F1 F -0.0428(4) 0.3663(2) 0.7182(3) 0.1260(13) Uani 1 1 d . . .
F2 F 0.0835(4) 0.3441(3) 0.6093(4) 0.1537(17) Uani 1 1 d . . .
F3 F 0.1318(5) 0.3876(2) 0.7767(5) 0.219(3) Uani 1 1 d . . .
C22 C 0.0749(3) 0.2546(2) 0.7601(3) 0.0624(10) Uani 1 1 d . . .
C23 C 0.1486(4) 0.2385(3) 0.8587(4) 0.0737(12) Uani 1 1 d . . .
C24 C 0.1629(4) 0.1639(3) 0.9017(3) 0.0649(10) Uani 1 1 d . . .
C25 C 0.2528(5) 0.1529(3) 1.0060(4) 0.0878(15) Uani 1 1 d . . .
F4 F 0.2159(3) 0.1053(3) 1.0808(3) 0.1259(13) Uani 1 1 d . . .
F5 F 0.2844(6) 0.2151(2) 1.0569(4) 0.221(3) Uani 1 1 d . . .
F6 F 0.3468(3) 0.1200(4) 0.9751(4) 0.186(2) Uani 1 1 d . . .
C31 C -0.2624(4) 0.0909(3) 0.7469(4) 0.0731(12) Uani 1 1 d . . .
O22 O -0.3081(3) 0.0967(2) 0.6495(3) 0.0964(11) Uani 1 1 d . . .
C32 C -0.3455(5) 0.1015(5) 0.8431(5) 0.107(2) Uani 1 1 d . . .
F7 F -0.3225(18) 0.0567(10) 0.9309(14) 0.137(6) Uani 0.598(19) 1 d P . .
F8 F -0.4521(8) 0.1105(11) 0.8119(10) 0.123(7) Uani 0.598(19) 1 d P . .
F9 F -0.3168(11) 0.1806(7) 0.8887(9) 0.124(4) Uani 0.598(19) 1 d P . .
F7A F -0.4334(16) 0.0327(18) 0.8202(10) 0.159(9) Uani 0.402(19) 1 d P . .
F8A F -0.403(3) 0.1514(17) 0.846(3) 0.208(18) Uani 0.402(19) 1 d P . .
F9A F -0.305(2) 0.0766(16) 0.9387(15) 0.120(9) Uani 0.402(19) 1 d P . .
HO1 H -0.214(4) 0.096(3) 0.531(4) 0.066(15) Uiso 1 1 d . . .
H1 H 0.282(4) 0.054(3) 0.729(4) 0.080(13) Uiso 1 1 d . . .
H2 H 0.449(5) 0.063(3) 0.612(4) 0.086(14) Uiso 1 1 d . . .
H3 H 0.406(5) 0.086(3) 0.417(5) 0.098(18) Uiso 1 1 d . . .
H4 H 0.213(4) 0.104(3) 0.341(4) 0.080(14) Uiso 1 1 d . . .
H8 H -0.034(4) 0.228(3) 0.342(4) 0.085(15) Uiso 1 1 d . . .
H9 H -0.071(5) 0.265(4) 0.150(5) 0.13(2) Uiso 1 1 d . . .
H10 H -0.090(4) 0.154(2) 0.017(4) 0.071(12) Uiso 1 1 d . . .
H11 H -0.063(4) 0.027(3) 0.086(4) 0.084(14) Uiso 1 1 d . . .
H23 H 0.186(5) 0.277(3) 0.893(4) 0.098(17) Uiso 1 1 d . . .

loop_
_atom_site_aniso_label
_atom_site_aniso_U_11
_atom_site_aniso_U_22
_atom_site_aniso_U_33
_atom_site_aniso_U_23
_atom_site_aniso_U_13
_atom_site_aniso_U_12
Mn 0.0568(4) 0.0626(4) 0.0498(3) -0.0075(3) -0.0163(2) 0.0024(3)
N1 0.0549(17) 0.0597(18) 0.0599(18) -0.0045(15) -0.0160(14) 0.0015(14)
N2 0.0519(17) 0.0561(18) 0.0517(17) -0.0052(14) -0.0159(14) 0.0017(14)
N3 0.0618(18) 0.0622(19) 0.0489(16) 0.0010(14) -0.0084(14) 0.0010(15)
O11 0.086(2) 0.0638(17) 0.0661(17) -0.0101(14) -0.0291(15) 0.0055(15)
O12 0.085(2) 0.0682(18) 0.0638(17) -0.0025(14) -0.0292(15) -0.0057(15)
O21 0.0660(19) 0.106(3) 0.084(2) 0.0023(18) -0.0019(16) 0.0135(17)
C1 0.061(2) 0.074(3) 0.069(3) -0.006(2) -0.017(2) 0.007(2)
C2 0.055(3) 0.099(4) 0.094(4) -0.016(3) -0.015(2) 0.004(2)
C3 0.064(3) 0.112(4) 0.089(4) -0.005(3) 0.007(3) -0.004(3)
C4 0.071(3) 0.086(3) 0.067(3) -0.001(2) -0.006(2) -0.003(2)
C5 0.056(2) 0.054(2) 0.057(2) -0.0051(17) -0.0080(17) -0.0047(16)
C6 0.061(2) 0.046(2) 0.053(2) -0.0054(15) -0.0117(18) -0.0016(16)
O1 0.0536(15) 0.0797(19) 0.0557(17) -0.0018(14) -0.0176(14) 0.0065(13)
C7 0.059(2) 0.059(2) 0.054(2) 0.0036(18) -0.0092(17) -0.0014(17)
C8 0.114(4) 0.062(3) 0.069(3) 0.004(2) -0.008(3) 0.003(3)
C9 0.130(5) 0.069(3) 0.081(3) 0.018(3) -0.020(3) 0.007(3)
C10 0.097(4) 0.092(4) 0.058(3) 0.016(3) -0.014(2) -0.003(3)
C11 0.085(3) 0.077(3) 0.053(2) 0.001(2) -0.009(2) 0.000(2)
C21 0.102(4) 0.079(3) 0.082(3) 0.007(3) -0.035(3) -0.008(3)
F1 0.140(3) 0.099(2) 0.131(3) -0.008(2) -0.036(2) 0.036(2)
F2 0.192(4) 0.149(4) 0.123(3) 0.054(3) 0.029(3) -0.010(3)
F3 0.254(6) 0.083(2) 0.283(6) 0.051(3) -0.202(5) -0.062(3)
C22 0.059(2) 0.067(2) 0.059(2) -0.0068(19) -0.0099(18) -0.0016(19)
C23 0.078(3) 0.072(3) 0.065(3) -0.005(2) -0.026(2) -0.015(2)
C24 0.066(2) 0.074(3) 0.051(2) -0.0037(19) -0.0196(18) -0.005(2)
C25 0.086(3) 0.100(4) 0.070(3) 0.010(3) -0.037(3) -0.019(3)
F4 0.118(3) 0.173(3) 0.080(2) 0.040(2) -0.0376(18) -0.019(2)
F5 0.337(7) 0.102(3) 0.187(4) 0.006(3) -0.205(5) -0.033(3)
F6 0.078(2) 0.366(8) 0.106(3) 0.022(4) -0.031(2) 0.038(4)
C31 0.065(3) 0.078(3) 0.076(3) -0.007(2) 0.000(2) 0.010(2)
O22 0.073(2) 0.142(3) 0.074(2) -0.012(2) -0.0016(17) 0.007(2)
C32 0.078(4) 0.160(7) 0.082(4) 0.001(4) 0.000(3) 0.039(4)
F7 0.168(14) 0.118(7) 0.132(12) 0.051(7) 0.055(9) 0.045(7)
F8 0.066(4) 0.20(2) 0.106(5) -0.026(8) 0.015(3) 0.003(6)
F9 0.133(8) 0.126(6) 0.114(5) -0.041(4) 0.012(5) 0.030(6)
F7A 0.137(10) 0.22(2) 0.127(9) -0.006(9) 0.028(7) -0.096(13)
F8A 0.23(3) 0.16(2) 0.26(4) 0.07(2) 0.15(3) 0.13(2)
F9A 0.091(8) 0.21(2) 0.061(8) -0.034(11) 0.002(6) 0.012(11)

loop_
_atom_type_symbol
_atom_type_description
_atom_type_scat_dispersion_real
_atom_type_scat_dispersion_imag
_atom_type_scat_source
C C 0.0033 0.0016 'International Tables Vol C Tables 4.2.6.8 and 6.1.1.4'
H H 0.0000 0.0000 'International Tables Vol C Tables 4.2.6.8 and 6.1.1.4'
N N 0.0061 0.0033 'International Tables Vol C Tables 4.2.6.8 and 6.1.1.4'
O O 0.0106 0.0060 'International Tables Vol C Tables 4.2.6.8 and 6.1.1.4'
F F 0.0171 0.0103 'International Tables Vol C Tables 4.2.6.8 and 6.1.1.4'
Mn Mn 0.3368 0.7283 'International Tables Vol C Tables 4.2.6.8 and 6.1.1.4'

loop_
_geom_angle_atom_site_label_1
_geom_angle_atom_site_label_2
_geom_angle_atom_site_label_3
_geom_angle
_geom_angle_site_symmetry_1
_geom_angle_site_symmetry_3
_geom_angle_publ_flag
O21 Mn O12 97.60(14) . . ?
O21 Mn O11 92.75(13) . . ?
O12 Mn O11 81.08(10) . . ?
O21 Mn N1 168.74(12) . . ?
O12 Mn N1 93.65(12) . . ?
O11 Mn N1 88.58(12) . . ?
O21 Mn N2 98.03(13) . . ?
O12 Mn N2 157.71(12) . . ?
O11 Mn N2 82.40(10) . . ?
N1 Mn N2 71.06(11) . . ?
O21 Mn N3 90.32(13) . 3_556 ?
O12 Mn N3 87.53(11) . 3_556 ?
O11 Mn N3 168.50(10) . 3_556 ?
N1 Mn N3 90.57(12) . 3_556 ?
N2 Mn N3 108.15(11) . 3_556 ?
C1 N1 C5 118.4(4) . . ?
C1 N1 Mn 124.0(3) . . ?
C5 N1 Mn 117.5(2) . . ?
C6 N2 O1 113.6(3) . . ?
C6 N2 Mn 118.4(2) . . ?
O1 N2 Mn 127.7(3) . . ?
C11 N3 C7 116.5(4) . . ?
C11 N3 Mn 115.7(3) . 3_556 ?
C7 N3 Mn 127.8(3) . 3_556 ?
C22 O11 Mn 129.2(3) . . ?
C24 O12 Mn 130.3(3) . . ?
C31 O21 Mn 136.7(3) . . ?
N1 C1 C2 123.1(4) . . ?
N1 C1 H1 112(3) . . ?
C2 C1 H1 125(3) . . ?
C1 C2 C3 118.7(5) . . ?
C1 C2 H2 120(3) . . ?
C3 C2 H2 122(3) . . ?
C2 C3 C4 119.3(5) . . ?
C2 C3 H3 120(4) . . ?
C4 C3 H3 120(4) . . ?
C5 C4 C3 119.1(5) . . ?
C5 C4 H4 119(3) . . ?
C3 C4 H4 122(3) . . ?
N1 C5 C4 121.4(4) . . ?
N1 C5 C6 116.0(4) . . ?
C4 C5 C6 122.6(4) . . ?
N2 C6 C5 116.6(3) . . ?
N2 C6 C7 123.1(3) . . ?
C5 C6 C7 120.2(4) . . ?
N2 O1 HO1 103(3) . . ?
N3 C7 C8 122.6(4) . . ?
N3 C7 C6 117.9(3) . . ?
C8 C7 C6 119.4(4) . . ?
C7 C8 C9 119.2(5) . . ?
C7 C8 H8 119(3) . . ?
C9 C8 H8 122(3) . . ?
C10 C9 C8 118.5(5) . . ?
C10 C9 H9 124(3) . . ?
C8 C9 H9 117(3) . . ?
C11 C10 C9 119.2(4) . . ?
C11 C10 H10 119(3) . . ?
C9 C10 H10 122(3) . . ?
N3 C11 C10 123.9(4) . . ?
N3 C11 H11 114(3) . . ?
C10 C11 H11 122(3) . . ?
F3 C21 F2 113.2(6) . . ?
F3 C21 F1 105.4(6) . . ?
F2 C21 F1 100.8(4) . . ?
F3 C21 C22 114.9(4) . . ?
F2 C21 C22 111.9(5) . . ?
F1 C21 C22 109.5(5) . . ?
O11 C22 C23 127.6(4) . . ?
O11 C22 C21 114.6(3) . . ?
C23 C22 C21 117.8(4) . . ?
C24 C23 C22 122.1(4) . . ?
C24 C23 H23 120(3) . . ?
C22 C23 H23 118(3) . . ?
O12 C24 C23 128.6(3) . . ?
O12 C24 C25 114.2(4) . . ?
C23 C24 C25 117.1(4) . . ?
F5 C25 F6 106.9(6) . . ?
F5 C25 F4 107.7(5) . . ?
F6 C25 F4 103.9(5) . . ?
F5 C25 C24 114.8(5) . . ?
F6 C25 C24 110.1(5) . . ?
F4 C25 C24 112.7(4) . . ?
O22 C31 O21 130.1(5) . . ?
O22 C31 C32 115.9(4) . . ?
O21 C31 C32 114.0(5) . . ?
F8A C32 F8 48(2) . . ?
F8A C32 F9A 115(2) . . ?
F8 C32 F9A 125.7(14) . . ?
F8A C32 F7 121.9(16) . . ?
F8 C32 F7 115.9(13) . . ?
F9A C32 F7 18.0(17) . . ?
F8A C32 F9 52(3) . . ?
F8 C32 F9 100.1(9) . . ?
F9A C32 F9 86.0(14) . . ?
F7 C32 F9 103.1(10) . . ?
F8A C32 C31 121.7(12) . . ?
F8 C32 C31 116.0(7) . . ?
F9A C32 C31 114.5(12) . . ?
F7 C32 C31 114.8(10) . . ?
F9 C32 C31 104.0(7) . . ?
F8A C32 F7A 102.5(19) . . ?
F8 C32 F7A 56.3(9) . . ?
F9A C32 F7A 94.8(13) . . ?
F7 C32 F7A 77.1(12) . . ?
F9 C32 F7A 150.9(10) . . ?
C31 C32 F7A 102.1(9) . . ?
C32 F7 F7A 57.9(10) . . ?
F8A F8 C32 56.7(11) . . ?
F8A F8 F7A 127.3(19) . . ?
C32 F8 F7A 73.3(9) . . ?
F8A F9 C32 46.2(8) . . ?
F8 F7A C32 50.4(7) . . ?
F8 F7A F7 85.7(11) . . ?
C32 F7A F7 44.9(7) . . ?
F8 F8A C32 75(2) . . ?
F8 F8A F9 157(2) . . ?
C32 F8A F9 82(2) . . ?

loop_
_geom_bond_atom_site_label_1
_geom_bond_atom_site_label_2
_geom_bond_distance
_geom_bond_site_symmetry_2
_geom_bond_publ_flag
Mn O21 2.092(3) . ?
Mn O12 2.135(3) . ?
Mn O11 2.187(3) . ?
Mn N1 2.251(4) . ?
Mn N2 2.301(3) . ?
Mn N3 2.318(3) 3_556 ?
N1 C1 1.344(5) . ?
N1 C5 1.350(5) . ?
N2 C6 1.275(5) . ?
N2 O1 1.376(4) . ?
N3 C11 1.345(5) . ?
N3 C7 1.350(5) . ?
N3 Mn 2.318(3) 3_556 ?
O11 C22 1.233(4) . ?
O12 C24 1.240(5) . ?
O21 C31 1.246(5) . ?
C1 C2 1.362(7) . ?
C1 H1 1.01(5) . ?
C2 C3 1.363(8) . ?
C2 H2 0.97(5) . ?
C3 C4 1.397(7) . ?
C3 H3 0.89(6) . ?
C4 C5 1.367(6) . ?
C4 H4 0.90(5) . ?
C5 C6 1.481(5) . ?
C6 C7 1.487(5) . ?
O1 HO1 0.80(4) . ?
C7 C8 1.369(6) . ?
C8 C9 1.382(7) . ?
C8 H8 0.88(5) . ?
C9 C10 1.367(7) . ?
C9 H9 1.02(6) . ?
C10 C11 1.353(7) . ?
C10 H10 0.96(4) . ?
C11 H11 0.97(5) . ?
C21 F3 1.259(6) . ?
C21 F2 1.282(6) . ?
C21 F1 1.344(7) . ?
C21 C22 1.529(6) . ?
C22 C23 1.394(5) . ?
C23 C24 1.368(6) . ?
C23 H23 0.86(5) . ?
C24 C25 1.535(5) . ?
C25 F5 1.252(6) . ?
C25 F6 1.278(7) . ?
C25 F4 1.284(6) . ?
C31 O22 1.215(6) . ?
C31 C32 1.532(8) . ?
C32 F8A 1.073(14) . ?
C32 F8 1.241(11) . ?
C32 F9A 1.25(2) . ?
C32 F7 1.287(15) . ?
C32 F9 1.472(14) . ?
C32 F7A 1.543(18) . ?
F7 F7A 1.78(2) . ?
F8 F8A 0.95(4) . ?
F8 F7A 1.34(2) . ?
F9 F8A 1.17(4) . ?
